data_1561556
loop_
_publ_author_name
'Yan, Xingxiu'
'Qiu, Xiandeng'
'Yan, Zhishuo'
'Li, Hongjiang'
'Gong, Yun'
'Lin, Jianhua'

_publ_section_title
;
 Configurations, band structures and photocurrent responses of
 4-(4-oxopyridin-1(4H)-yl)phthalic acid and its metal-organic frameworks
;
_journal_name_full 'Journal of Solid State Chemistry'
_journal_page_first 313
_journal_page_last 322
_journal_paper_doi 10.1016/j.jssc.2016.02.041
_journal_volume 237
_journal_year 2016
_chemical_formula_sum 'C13 H7 Cd N O5'
_chemical_formula_weight 369.60
_space_group_IT_number 2
_space_group_name_Hall '-P 1'
_space_group_name_H-M_alt 'P -1'
_symmetry_cell_setting triclinic
_symmetry_space_group_name_H-M 'P -1'
_atom_sites_solution_hydrogens geom
_atom_sites_solution_primary direct
_atom_sites_solution_secondary difmap
_audit_creation_method SHELXL-97
_cell_angle_alpha 79.9450(10)
_cell_angle_beta 78.4620(10)
_cell_angle_gamma 82.405(2)
_cell_formula_units_Z 2
_cell_length_a 7.5226(5)
_cell_length_b 8.7212(6)
_cell_length_c 9.0959(7)
_cell_measurement_reflns_used 1666
_cell_measurement_temperature 298(2)
_cell_measurement_theta_max 27.479
_cell_measurement_theta_min 2.384
_cell_volume 572.77(7)
_computing_cell_refinement 'Bruker SMART'
_computing_data_collection 'Bruker SMART'
_computing_data_reduction 'Bruker SAINT'
_computing_molecular_graphics 'Bruker SHELXTL'
_computing_publication_material 'Bruker SHELXTL'
_computing_structure_refinement 'Bruker SHELXTL'
_computing_structure_solution 'Bruker SHELXTL'
_diffrn_ambient_temperature 298(2)
_diffrn_measured_fraction_theta_full 0.978
_diffrn_measured_fraction_theta_max 0.978
_diffrn_measurement_device_type 'CCD area detector'
_diffrn_measurement_method 'phi and omega scans'
_diffrn_radiation_monochromator graphite
_diffrn_radiation_source 'fine-focus sealed tube'
_diffrn_radiation_type MoK\a
_diffrn_radiation_wavelength 0.71073
_diffrn_reflns_av_R_equivalents 0.0214
_diffrn_reflns_av_sigmaI/netI 0.0485
_diffrn_reflns_limit_h_max 8
_diffrn_reflns_limit_h_min -8
_diffrn_reflns_limit_k_max 10
_diffrn_reflns_limit_k_min -10
_diffrn_reflns_limit_l_max 10
_diffrn_reflns_limit_l_min -8
_diffrn_reflns_number 2874
_diffrn_reflns_theta_full 25.02
_diffrn_reflns_theta_max 25.02
_diffrn_reflns_theta_min 2.38
_exptl_absorpt_coefficient_mu 1.926
_exptl_absorpt_correction_T_max 0.90
_exptl_absorpt_correction_T_min 0.70
_exptl_absorpt_correction_type multi-scan
_exptl_absorpt_process_details 'SADABS (Sheldrick, 1996)'
_exptl_crystal_colour colorless
_exptl_crystal_density_diffrn 2.143
_exptl_crystal_density_method 'not measured'
_exptl_crystal_description block
_exptl_crystal_F_000 360
_exptl_crystal_size_max 0.31
_exptl_crystal_size_mid 0.17
_exptl_crystal_size_min 0.07
_refine_diff_density_max 0.727
_refine_diff_density_min -0.736
_refine_diff_density_rms 0.124
_refine_ls_extinction_method none
_refine_ls_goodness_of_fit_ref 1.115
_refine_ls_hydrogen_treatment none
_refine_ls_matrix_type full
_refine_ls_number_parameters 181
_refine_ls_number_reflns 1978
_refine_ls_number_restraints 0
_refine_ls_restrained_S_all 1.115
_refine_ls_R_factor_all 0.0396
_refine_ls_R_factor_gt 0.0324
_refine_ls_shift/su_max 0.000
_refine_ls_shift/su_mean 0.000
_refine_ls_structure_factor_coef Fsqd
_refine_ls_weighting_details 'calc w=1/[\s^2^(Fo^2^)+(0.0350P)^2^+0.0000P] where P=(Fo^2^+2Fc^2^)/3'
_refine_ls_weighting_scheme calc
_refine_ls_wR_factor_gt 0.0737
_refine_ls_wR_factor_ref 0.0775
_reflns_number_gt 1715
_reflns_number_total 1978
_reflns_threshold_expression >2sigma(I)
_cod_data_source_file JSSC-2016-237-313.cif
_cod_data_source_block 150523e
_cod_original_sg_symbol_H-M P-1
_cod_database_code 1561556

loop_
_symmetry_equiv_pos_as_xyz
'x, y, z'
'-x, -y, -z'

loop_
_atom_site_label
_atom_site_type_symbol
_atom_site_fract_x
_atom_site_fract_y
_atom_site_fract_z
_atom_site_U_iso_or_equiv
_atom_site_adp_type
_atom_site_occupancy
_atom_site_symmetry_multiplicity
_atom_site_calc_flag
_atom_site_refinement_flags
_atom_site_disorder_assembly
_atom_site_disorder_group
Cd1 Cd 1.18826(5) 0.06781(4) 1.08296(4) 0.02323(14) Uani 1 1 d . . .
C9 C 0.3053(6) 0.9279(5) 0.4029(5) 0.0228(11) Uani 1 1 d . . .
O1 O 0.9541(4) 0.2726(4) 1.0658(4) 0.0283(8) Uani 1 1 d . . .
O2 O 1.0232(4) 0.1377(4) 0.8730(4) 0.0285(8) Uani 1 1 d . . .
O3 O 0.6235(4) 0.1236(4) 1.0222(4) 0.0258(8) Uani 1 1 d . . .
O4 O 0.3631(4) 0.2603(4) 0.9768(4) 0.0306(8) Uani 1 1 d . . .
O5 O 0.2005(5) 1.0232(4) 0.3246(4) 0.0318(8) Uani 1 1 d . . .
C1 C 0.9390(6) 0.2515(6) 0.9366(6) 0.0246(11) Uani 1 1 d . . .
C2 C 0.5320(7) 0.2416(5) 0.9600(5) 0.0228(11) Uani 1 1 d . . .
C3 C 0.8215(6) 0.3723(5) 0.8473(5) 0.0213(10) Uani 1 1 d . . .
C4 C 0.6359(6) 0.3677(5) 0.8580(5) 0.0196(10) Uani 1 1 d . . .
C5 C 0.5388(6) 0.4826(5) 0.7697(5) 0.0232(11) Uani 1 1 d . . .
H5 H 0.4143 0.4798 0.7765 0.028 Uiso 1 1 calc R . .
C6 C 0.6267(7) 0.6008(5) 0.6717(5) 0.0241(11) Uani 1 1 d . . .
C7 C 0.8119(7) 0.6075(6) 0.6617(6) 0.0286(12) Uani 1 1 d . . .
H7 H 0.8706 0.6874 0.5966 0.034 Uiso 1 1 calc R . .
C8 C 0.9084(7) 0.4938(5) 0.7496(6) 0.0266(11) Uani 1 1 d . . .
H8 H 1.0325 0.4981 0.7437 0.032 Uiso 1 1 calc R . .
C10 C 0.2360(7) 0.8641(6) 0.5551(6) 0.0286(12) Uani 1 1 d . . .
H10 H 0.1149 0.8902 0.5972 0.034 Uiso 1 1 calc R . .
C11 C 0.3452(6) 0.7653(6) 0.6395(5) 0.0262(11) Uani 1 1 d . . .
H11 H 0.2980 0.7281 0.7401 0.031 Uiso 1 1 calc R . .
N1 N 0.5215(5) 0.7187(4) 0.5820(4) 0.0230(9) Uani 1 1 d . . .
C12 C 0.5934(7) 0.7809(5) 0.4370(5) 0.0246(11) Uani 1 1 d . . .
H12 H 0.7147 0.7517 0.3977 0.030 Uiso 1 1 calc R . .
C13 C 0.4920(7) 0.8844(5) 0.3491(5) 0.0243(11) Uani 1 1 d . . .
H13 H 0.5460 0.9273 0.2521 0.029 Uiso 1 1 calc R . .

loop_
_atom_site_aniso_label
_atom_site_aniso_U_11
_atom_site_aniso_U_22
_atom_site_aniso_U_33
_atom_site_aniso_U_23
_atom_site_aniso_U_13
_atom_site_aniso_U_12
Cd1 0.0195(2) 0.0247(2) 0.0234(2) 0.00473(14) -0.00680(14) -0.00130(14)
C9 0.030(3) 0.020(2) 0.019(2) -0.001(2) -0.009(2) -0.002(2)
O1 0.0231(19) 0.035(2) 0.0255(19) 0.0010(16) -0.0090(15) 0.0005(15)
O2 0.0233(19) 0.0263(19) 0.0317(19) 0.0003(16) -0.0039(15) 0.0045(15)
O3 0.0219(18) 0.0235(18) 0.0273(18) 0.0056(15) -0.0034(15) 0.0004(15)
O4 0.0124(18) 0.0276(19) 0.046(2) 0.0084(16) -0.0034(15) -0.0020(14)
O5 0.032(2) 0.037(2) 0.0229(18) 0.0053(16) -0.0098(16) 0.0058(17)
C1 0.019(3) 0.026(3) 0.027(3) 0.007(2) -0.005(2) -0.008(2)
C2 0.024(3) 0.022(3) 0.022(3) -0.003(2) -0.003(2) -0.004(2)
C3 0.024(3) 0.017(2) 0.023(3) 0.000(2) -0.009(2) 0.000(2)
C4 0.021(3) 0.018(2) 0.021(2) -0.0015(19) -0.007(2) -0.002(2)
C5 0.015(3) 0.024(3) 0.030(3) 0.000(2) -0.004(2) -0.005(2)
C6 0.028(3) 0.027(3) 0.018(2) 0.001(2) -0.009(2) -0.002(2)
C7 0.025(3) 0.023(3) 0.034(3) 0.010(2) -0.007(2) -0.005(2)
C8 0.019(3) 0.026(3) 0.034(3) 0.002(2) -0.009(2) -0.003(2)
C10 0.019(3) 0.033(3) 0.029(3) 0.001(2) -0.003(2) 0.003(2)
C11 0.025(3) 0.028(3) 0.020(3) 0.005(2) -0.002(2) 0.000(2)
N1 0.018(2) 0.023(2) 0.024(2) 0.0054(17) -0.0029(17) 0.0004(17)
C12 0.022(3) 0.027(3) 0.023(3) 0.000(2) -0.002(2) -0.003(2)
C13 0.030(3) 0.025(3) 0.017(2) 0.003(2) -0.004(2) -0.008(2)

loop_
_atom_type_symbol
_atom_type_description
_atom_type_scat_dispersion_real
_atom_type_scat_dispersion_imag
_atom_type_scat_source
C C 0.0033 0.0016 'International Tables Vol C Tables 4.2.6.8 and 6.1.1.4'
H H 0.0000 0.0000 'International Tables Vol C Tables 4.2.6.8 and 6.1.1.4'
N N 0.0061 0.0033 'International Tables Vol C Tables 4.2.6.8 and 6.1.1.4'
O O 0.0106 0.0060 'International Tables Vol C Tables 4.2.6.8 and 6.1.1.4'
Cd Cd -0.8075 1.2024 'International Tables Vol C Tables 4.2.6.8 and 6.1.1.4'

loop_
_geom_angle_atom_site_label_1
_geom_angle_atom_site_label_2
_geom_angle_atom_site_label_3
_geom_angle
_geom_angle_site_symmetry_1
_geom_angle_site_symmetry_3
O5 Cd1 O4 107.08(13) 1_646 1_655
O5 Cd1 O3 106.34(12) 1_646 2_757
O4 Cd1 O3 95.88(12) 1_655 2_757
O5 Cd1 O1 103.19(12) 1_646 .
O4 Cd1 O1 82.28(12) 1_655 .
O3 Cd1 O1 149.55(12) 2_757 .
O5 Cd1 O2 152.31(13) 1_646 .
O4 Cd1 O2 88.52(12) 1_655 .
O3 Cd1 O2 94.28(11) 2_757 .
O1 Cd1 O2 55.36(11) . .
O5 Cd1 O2 89.11(12) 1_646 2_757
O4 Cd1 O2 163.79(12) 1_655 2_757
O3 Cd1 O2 80.00(11) 2_757 2_757
O1 Cd1 O2 93.32(11) . 2_757
O2 Cd1 O2 76.26(12) . 2_757
O5 C9 C13 124.2(4) . .
O5 C9 C10 119.8(4) . .
C13 C9 C10 115.9(4) . .
C1 O1 Cd1 92.5(3) . .
C1 O2 Cd1 88.2(3) . .
C1 O2 Cd1 107.5(3) . 2_757
Cd1 O2 Cd1 103.74(12) . 2_757
C2 O3 Cd1 129.9(3) . 2_757
C2 O4 Cd1 122.6(3) . 1_455
C9 O5 Cd1 132.5(3) . 1_464
O1 C1 O2 123.6(4) . .
O1 C1 C3 118.4(4) . .
O2 C1 C3 117.9(4) . .
O4 C2 O3 124.9(4) . .
O4 C2 C4 117.5(4) . .
O3 C2 C4 117.7(4) . .
C4 C3 C8 119.5(4) . .
C4 C3 C1 123.4(4) . .
C8 C3 C1 117.1(4) . .
C3 C4 C5 119.6(4) . .
C3 C4 C2 123.0(4) . .
C5 C4 C2 117.5(4) . .
C6 C5 C4 120.4(4) . .
C6 C5 H5 119.8 . .
C4 C5 H5 119.8 . .
C5 C6 C7 120.4(4) . .
C5 C6 N1 119.0(4) . .
C7 C6 N1 120.6(4) . .
C8 C7 C6 119.3(4) . .
C8 C7 H7 120.4 . .
C6 C7 H7 120.4 . .
C7 C8 C3 120.9(4) . .
C7 C8 H8 119.6 . .
C3 C8 H8 119.6 . .
C11 C10 C9 120.5(5) . .
C11 C10 H10 119.7 . .
C9 C10 H10 119.7 . .
C10 C11 N1 122.2(4) . .
C10 C11 H11 118.9 . .
N1 C11 H11 118.9 . .
C11 N1 C12 118.7(4) . .
C11 N1 C6 120.0(4) . .
C12 N1 C6 121.3(4) . .
C13 C12 N1 121.6(5) . .
C13 C12 H12 119.2 . .
N1 C12 H12 119.2 . .
C12 C13 C9 121.0(4) . .
C12 C13 H13 119.5 . .
C9 C13 H13 119.5 . .

loop_
_geom_bond_atom_site_label_1
_geom_bond_atom_site_label_2
_geom_bond_distance
_geom_bond_site_symmetry_2
Cd1 O5 2.182(3) 1_646
Cd1 O4 2.234(3) 1_655
Cd1 O3 2.258(3) 2_757
Cd1 O1 2.345(3) .
Cd1 O2 2.429(3) .
Cd1 O2 2.480(3) 2_757
C9 O5 1.290(5) .
C9 C13 1.417(7) .
C9 C10 1.420(6) .
O1 C1 1.250(6) .
O2 C1 1.268(6) .
O2 Cd1 2.480(3) 2_757
O3 C2 1.272(5) .
O3 Cd1 2.258(3) 2_757
O4 C2 1.241(6) .
O4 Cd1 2.234(3) 1_455
O5 Cd1 2.182(3) 1_464
C1 C3 1.514(6) .
C2 C4 1.504(6) .
C3 C4 1.386(6) .
C3 C8 1.400(6) .
C4 C5 1.394(6) .
C5 C6 1.385(6) .
C5 H5 0.9300 .
C6 C7 1.385(7) .
C6 N1 1.450(6) .
C7 C8 1.384(6) .
C7 H7 0.9300 .
C8 H8 0.9300 .
C10 C11 1.357(6) .
C10 H10 0.9300 .
C11 N1 1.361(6) .
C11 H11 0.9300 .
N1 C12 1.366(6) .
C12 C13 1.359(6) .
C12 H12 0.9300 .
C13 H13 0.9300 .
